data_4508061
loop_
_publ_author_name
'Singh, Ruchi'
'Bharadwaj, Parimal K.'

_publ_section_title
;
 Coordination Polymers Built with a Linear Bis-Imidazole and Different
 Dicarboxylates: Unusual Entanglement and Emission Properties
;
_journal_issue 8
_journal_name_full 'Crystal Growth &amp; Design'
_journal_page_first 3722
_journal_paper_doi 10.1021/cg400756z
_journal_volume 13
_journal_year 2013
_chemical_formula_moiety 'C98 H76 N30 O10 Zn3'
_chemical_formula_sum 'C98 H76 N30 O10 Zn3'
_chemical_formula_weight 2030.00
_chemical_name_systematic
;
 ?
;
_space_group_IT_number 1
_symmetry_cell_setting triclinic
_symmetry_space_group_name_Hall 'P 1'
_symmetry_space_group_name_H-M 'P 1'
_atom_sites_solution_hydrogens geom
_atom_sites_solution_primary direct
_atom_sites_solution_secondary difmap
_audit_creation_method SHELXL-97
_cell_angle_alpha 99.748(5)
_cell_angle_beta 101.328(5)
_cell_angle_gamma 103.586(5)
_cell_formula_units_Z 1
_cell_length_a 11.443(5)
_cell_length_b 12.965(3)
_cell_length_c 17.669(5)
_cell_measurement_reflns_used 999
_cell_measurement_temperature 100(2)
_cell_measurement_theta_max 25.50
_cell_measurement_theta_min 1.98
_cell_volume 2433.7(14)
_computing_structure_refinement 'SHELXL-97 (Sheldrick, 1997)'
_diffrn_ambient_temperature 100(2)
_diffrn_measured_fraction_theta_full 0.981
_diffrn_measured_fraction_theta_max 0.981
_diffrn_radiation_monochromator graphite
_diffrn_radiation_source 'fine-focus sealed tube'
_diffrn_radiation_type MoK\a
_diffrn_radiation_wavelength 0.71073
_diffrn_reflns_av_R_equivalents 0.0479
_diffrn_reflns_av_sigmaI/netI 0.1179
_diffrn_reflns_limit_h_max 13
_diffrn_reflns_limit_h_min -13
_diffrn_reflns_limit_k_max 12
_diffrn_reflns_limit_k_min -15
_diffrn_reflns_limit_l_max 21
_diffrn_reflns_limit_l_min -20
_diffrn_reflns_number 13103
_diffrn_reflns_theta_full 25.50
_diffrn_reflns_theta_max 25.50
_diffrn_reflns_theta_min 1.98
_exptl_absorpt_coefficient_mu 0.808
_exptl_absorpt_correction_T_max 0.886
_exptl_absorpt_correction_T_min 0.832
_exptl_absorpt_correction_type empirical
_exptl_absorpt_process_details sadabs
_exptl_crystal_colour Orange
_exptl_crystal_density_diffrn 1.385
_exptl_crystal_density_method 'not measured'
_exptl_crystal_description Prism
_exptl_crystal_F_000 1044
_exptl_crystal_size_max 0.23
_exptl_crystal_size_mid 0.19
_exptl_crystal_size_min 0.15
_platon_squeeze_details ' ?'
_refine_diff_density_max 0.926
_refine_diff_density_min -0.998
_refine_diff_density_rms 0.165
_refine_ls_abs_structure_details 'Flack H D (1983), Acta Cryst. A39, 876-881'
_refine_ls_abs_structure_Flack 0.00(3)
_refine_ls_extinction_method none
_refine_ls_goodness_of_fit_ref 1.015
_refine_ls_hydrogen_treatment mixed
_refine_ls_matrix_type full
_refine_ls_number_parameters 1240
_refine_ls_number_reflns 10675
_refine_ls_number_restraints 17
_refine_ls_restrained_S_all 1.021
_refine_ls_R_factor_all 0.1040
_refine_ls_R_factor_gt 0.0848
_refine_ls_shift/su_max 0.000
_refine_ls_shift/su_mean 0.000
_refine_ls_structure_factor_coef Fsqd
_refine_ls_weighting_details 'calc w=1/[\s^2^(Fo^2^)+(0.1589P)^2^+0.0000P] where P=(Fo^2^+2Fc^2^)/3'
_refine_ls_weighting_scheme calc
_refine_ls_wR_factor_gt 0.2247
_refine_ls_wR_factor_ref 0.2480
_reflns_number_gt 7881
_reflns_number_total 10675
_reflns_threshold_expression >2sigma(I)
_cod_data_source_file cg400756z_si_002.cif
_cod_data_source_block Complex7
_cod_depositor_comments
;
The following automatic conversions were performed:

'_symmetry_cell_setting' value 'Triclinic' changed to 'triclinic'
according to /home/saulius/struct/CIF-dictionaries/cif_core.dic
dictionary named 'cif_core.dic' version 2.4.2 from 2011-04-26.

Automatic conversion script
Id: cif_fix_values 1891 2012-01-12 08:04:46Z andrius 
;
_cod_original_cell_volume 2433.7(16)
_cod_original_sg_symbol_H-M P1
_cod_database_code 4508061

loop_
_symmetry_equiv_pos_as_xyz
'x, y, z'

loop_
_atom_site_label
_atom_site_type_symbol
_atom_site_fract_x
_atom_site_fract_y
_atom_site_fract_z
_atom_site_U_iso_or_equiv
_atom_site_adp_type
_atom_site_occupancy
_atom_site_symmetry_multiplicity
_atom_site_calc_flag
_atom_site_refinement_flags
Zn1 Zn -0.51954(13) 0.69780(14) 0.87998(8) 0.0280(4) Uani 1 1 d .
Zn2 Zn -0.45065(11) 0.98878(11) 0.69202(8) 0.0270(4) Uani 1 1 d .
Zn3 Zn 0.44878(12) 0.40330(11) 0.09527(8) 0.0270(4) Uani 1 1 d .
O1 O -0.6076(7) 0.7412(6) 0.7806(4) 0.0161(17) Uani 1 1 d .
O2 O -0.4583(7) 0.8670(7) 0.7570(4) 0.0183(17) Uani 1 1 d .
O3 O -0.5892(7) 0.8491(7) 0.6077(4) 0.0204(18) Uani 1 1 d .
O4 O -0.6062(7) 1.0171(7) 0.7268(5) 0.023(2) Uani 1 1 d .
O5 O -0.8063(8) 1.0061(9) 0.7136(6) 0.049(3) Uani 1 1 d .
O6 O 0.4739(7) 0.5161(7) 0.0243(4) 0.0190(18) Uani 1 1 d .
O7 O 0.5721(7) 0.6562(7) -0.0218(4) 0.024(2) Uani 1 1 d .
O8 O 0.6005(7) 0.5213(7) 0.1829(5) 0.0222(19) Uani 1 1 d .
O9 O 0.6044(7) 0.3572(7) 0.0670(5) 0.0199(18) Uani 1 1 d .
O10 O 0.8046(7) 0.4319(8) 0.0771(5) 0.032(2) Uani 1 1 d .
N1 N -0.6776(8) 0.6950(9) 0.9257(5) 0.019(2) Uani 1 1 d .
N2 N -0.7995(9) 0.7280(9) 1.0060(6) 0.023(2) Uani 1 1 d .
N3 N -1.0113(17) 0.8220(16) 1.2688(12) 0.127(11) Uani 1 1 d D
N4 N -0.8326(10) 1.2154(10) 0.2399(6) 0.030(3) Uani 1 1 d .
N5 N -0.5511(9) 1.1713(9) 0.5266(5) 0.024(2) Uani 1 1 d .
N6 N -0.4667(9) 1.0972(8) 0.6175(6) 0.022(2) Uani 1 1 d .
N7 N -0.4389(8) 0.8643(8) 0.9517(5) 0.017(2) Uani 1 1 d .
N8 N -0.3531(9) 0.9963(8) 1.0614(5) 0.017(2) Uani 1 1 d .
N9 N -0.0413(9) 1.2276(8) 1.3595(5) 0.022(2) Uani 1 1 d .
N10 N -0.0039(10) 1.1706(9) 1.4058(6) 0.029(3) Uani 1 1 d .
N11 N 0.3055(8) 1.3994(8) 1.7042(5) 0.018(2) Uani 1 1 d .
N12 N 0.4011(8) 1.5317(8) 1.8097(5) 0.019(2) Uani 1 1 d .
N13 N -0.3547(9) 0.6994(9) 0.8395(5) 0.018(2) Uani 1 1 d .
N14 N -0.2201(9) 0.6732(9) 0.7701(6) 0.023(2) Uani 1 1 d .
N15 N 0.0179(11) 0.5861(10) 0.5256(7) 0.039(3) Uani 1 1 d .
N16 N -0.0474(11) 0.5726(10) 0.4566(6) 0.032(3) Uani 1 1 d .
N17 N 0.1907(8) 0.5161(8) 0.2082(5) 0.0150(19) Uiso 1 1 d .
N18 N 0.3185(9) 0.4735(9) 0.1371(6) 0.023(2) Uani 1 1 d .
N19 N -0.3090(9) 0.9343(8) 0.6514(5) 0.016(2) Uani 1 1 d .
N20 N -0.1864(9) 0.8900(9) 0.5757(5) 0.020(2) Uani 1 1 d .
N21 N 0.0630(13) 0.8350(13) 0.3178(9) 0.069(5) Uani 1 1 d D
N22 N 0.1310(9) 1.1325(9) 1.1821(5) 0.024(2) Uani 1 1 d .
N23 N -0.1971(9) 1.1620(9) 0.9121(5) 0.024(2) Uani 1 1 d .
N24 N -0.3332(9) 1.1047(8) 0.7952(5) 0.018(2) Uani 1 1 d .
N25 N 0.4490(8) 0.2903(8) 0.1693(5) 0.018(2) Uani 1 1 d .
N26 N 0.5303(9) 0.2206(8) 0.2686(5) 0.017(2) Uani 1 1 d .
N27 N 0.8157(8) 0.1908(9) 0.5550(6) 0.022(2) Uani 1 1 d .
N28 N -0.1518(9) 0.2735(8) -0.3852(6) 0.024(2) Uani 1 1 d .
N29 N 0.1815(9) 0.2375(8) -0.1174(5) 0.019(2) Uani 1 1 d .
N30 N 0.3230(8) 0.2930(8) -0.0024(5) 0.019(2) Uani 1 1 d .
C1 C -0.6805(10) 0.7485(11) 0.9938(7) 0.019(3) Uani 1 1 d .
H1 H -0.6107 0.7955 1.0305 0.022 Uiso 1 1 calc R
C2 C -0.7982(11) 0.6328(11) 0.8916(7) 0.025(3) Uani 1 1 d .
H2 H -0.8245 0.5884 0.8407 0.031 Uiso 1 1 calc R
C3 C -0.8708(11) 0.6435(11) 0.9389(7) 0.022(3) Uiso 1 1 d .
H3 H -0.9531 0.6037 0.9305 0.027 Uiso 1 1 calc R
C4 C -0.8401(10) 0.7641(13) 1.0730(7) 0.029(3) Uani 1 1 d D
C5 C -0.7545(14) 0.7959(12) 1.1482(6) 0.035(3) Uani 1 1 d D
H5 H -0.6710 0.8005 1.1527 0.042 Uiso 1 1 calc R
C6 C -0.7987(16) 0.8201(14) 1.2148(8) 0.056(5) Uani 1 1 d D
H6 H -0.7417 0.8471 1.2637 0.067 Uiso 1 1 calc R
C7 C -0.9287(14) 0.8053(15) 1.2118(9) 0.051(4) Uiso 1 1 d D
C8 C -1.0010(15) 0.7820(13) 1.1350(9) 0.071(8) Uani 1 1 d D
H8 H -1.0843 0.7793 1.1291 0.085 Uiso 1 1 calc R
C9 C -0.9622(13) 0.7626(16) 1.0671(9) 0.051(5) Uani 1 1 d D
H9 H -1.0171 0.7486 1.0177 0.061 Uiso 1 1 calc R
C10 C -0.5376(11) 1.0771(11) 0.5480(7) 0.020(3) Uani 1 1 d .
H10 H -0.5751 1.0076 0.5161 0.024 Uiso 1 1 calc R
C11 C -0.4292(12) 1.2135(10) 0.6449(7) 0.024(3) Uani 1 1 d .
H11 H -0.3778 1.2526 0.6939 0.029 Uiso 1 1 calc R
C12 C -0.4799(11) 1.2546(10) 0.5890(7) 0.026(3) Uani 1 1 d .
H12 H -0.4696 1.3284 0.5911 0.031 Uiso 1 1 calc R
C13 C -0.6212(11) 1.1799(10) 0.4497(6) 0.019(3) Uani 1 1 d .
C14 C -0.6782(13) 1.0867(12) 0.3906(7) 0.033(3) Uani 1 1 d .
H14 H -0.6684 1.0195 0.3975 0.040 Uiso 1 1 calc R
C15 C -0.7501(12) 1.0963(11) 0.3212(7) 0.028(3) Uani 1 1 d .
H15 H -0.7907 1.0344 0.2810 0.033 Uiso 1 1 calc R
C16 C -0.7619(10) 1.1932(10) 0.3110(7) 0.018(3) Uani 1 1 d .
C17 C -0.7048(10) 1.2862(10) 0.3713(7) 0.019(2) Uani 1 1 d .
H17 H -0.7130 1.3537 0.3637 0.022 Uiso 1 1 calc R
C18 C -0.6367(11) 1.2780(11) 0.4414(7) 0.024(3) Uani 1 1 d .
H18 H -0.6014 1.3390 0.4830 0.029 Uiso 1 1 calc R
C19 C -0.3697(10) 0.8876(9) 1.0272(7) 0.017(3) Uani 1 1 d .
H19 H -0.3383 0.8387 1.0521 0.021 Uiso 1 1 calc R
C20 C -0.4660(11) 0.9547(11) 0.9368(7) 0.027(3) Uani 1 1 d .
H20 H -0.5111 0.9604 0.8885 0.033 Uiso 1 1 calc R
C21 C -0.4145(12) 1.0429(11) 1.0071(7) 0.028(3) Uani 1 1 d .
H21 H -0.4213 1.1138 1.0139 0.034 Uiso 1 1 calc R
C22 C -0.2739(10) 1.0530(10) 1.1370(7) 0.020(3) Uani 1 1 d .
C23 C -0.2530(10) 1.1628(11) 1.1618(7) 0.026(3) Uani 1 1 d .
H23 H -0.2932 1.2007 1.1302 0.031 Uiso 1 1 calc R
C24 C -0.1716(12) 1.2178(10) 1.2344(7) 0.024(3) Uani 1 1 d .
H24 H -0.1526 1.2934 1.2486 0.029 Uiso 1 1 calc R
C25 C -0.1186(12) 1.1640(13) 1.2853(7) 0.028(3) Uani 1 1 d .
C26 C -0.1378(12) 1.0506(11) 1.2591(7) 0.027(3) Uani 1 1 d .
H26 H -0.0945 1.0133 1.2896 0.033 Uiso 1 1 calc R
C27 C -0.2201(14) 0.9965(11) 1.1889(7) 0.034(3) Uani 1 1 d .
H27 H -0.2411 0.9208 1.1750 0.041 Uiso 1 1 calc R
C28 C 0.0747(11) 1.2363(9) 1.4800(7) 0.017(2) Uani 1 1 d .
C29 C 0.0997(12) 1.3452(12) 1.5009(7) 0.031(3) Uani 1 1 d .
H29 H 0.0649 1.3837 1.4671 0.037 Uiso 1 1 calc R
C30 C 0.1808(13) 1.4001(11) 1.5760(8) 0.033(3) Uani 1 1 d .
H30 H 0.2012 1.4755 1.5919 0.039 Uiso 1 1 calc R
C31 C 0.2304(11) 1.3390(10) 1.6265(7) 0.021(3) Uani 1 1 d .
C32 C 0.2016(12) 1.2261(10) 1.6024(7) 0.026(3) Uani 1 1 d .
H32 H 0.2344 1.1854 1.6350 0.031 Uiso 1 1 calc R
C33 C 0.1246(12) 1.1774(10) 1.5301(6) 0.025(3) Uani 1 1 d .
H33 H 0.1045 1.1020 1.5135 0.031 Uiso 1 1 calc R
C34 C 0.3322(11) 1.5031(11) 1.7353(6) 0.022(3) Uani 1 1 d .
H34 H 0.3059 1.5524 1.7082 0.026 Uiso 1 1 calc R
C35 C 0.3581(11) 1.3515(10) 1.7618(7) 0.023(3) Uani 1 1 d .
H35 H 0.3545 1.2782 1.7572 0.028 Uiso 1 1 calc R
C36 C 0.4162(11) 1.4351(10) 1.8265(7) 0.023(3) Uani 1 1 d .
H36 H 0.4596 1.4278 1.8747 0.027 Uiso 1 1 calc R
C37 C -0.3394(11) 0.6506(9) 0.7714(6) 0.014(2) Uani 1 1 d .
H37 H -0.4040 0.6060 0.7296 0.017 Uiso 1 1 calc R
C38 C -0.2375(10) 0.7613(11) 0.8823(6) 0.018(3) Uani 1 1 d .
H38 H -0.2176 0.8069 0.9324 0.022 Uiso 1 1 calc R
C39 C -0.1541(13) 0.7432(12) 0.8369(8) 0.032(3) Uani 1 1 d .
H39 H -0.0687 0.7742 0.8510 0.039 Uiso 1 1 calc R
C40 C -0.1704(13) 0.6357(13) 0.7061(7) 0.033(3) Uani 1 1 d .
C41 C -0.2385(14) 0.6086(12) 0.6293(8) 0.036(4) Uani 1 1 d .
H41 H -0.3227 0.6039 0.6172 0.044 Uiso 1 1 calc R
C42 C -0.1783(16) 0.5883(11) 0.5698(7) 0.042(4) Uani 1 1 d .
H42 H -0.2234 0.5696 0.5173 0.050 Uiso 1 1 calc R
C43 C -0.0568(12) 0.5950(11) 0.5861(7) 0.026(3) Uiso 1 1 d .
C44 C 0.0061(13) 0.6186(13) 0.6580(9) 0.038(4) Uani 1 1 d .
H44 H 0.0902 0.6227 0.6679 0.046 Uiso 1 1 calc R
C45 C -0.0448(12) 0.6380(12) 0.7210(9) 0.031(3) Uani 1 1 d .
H45 H 0.0029 0.6524 0.7727 0.037 Uiso 1 1 calc R
C46 C 0.0249(12) 0.5606(11) 0.3980(8) 0.030(3) Uani 1 1 d .
C47 C -0.0471(13) 0.5309(13) 0.3226(8) 0.032(3) Uani 1 1 d .
H47 H -0.1318 0.5236 0.3135 0.039 Uiso 1 1 calc R
C48 C 0.0068(12) 0.5110(11) 0.2586(7) 0.023(3) Uani 1 1 d .
H48 H -0.0419 0.4834 0.2070 0.028 Uiso 1 1 calc R
C49 C 0.1335(10) 0.5337(10) 0.2747(7) 0.016(2) Uani 1 1 d .
C50 C 0.2087(14) 0.5676(13) 0.3507(7) 0.032(3) Uani 1 1 d .
H50 H 0.2942 0.5801 0.3600 0.039 Uiso 1 1 calc R
C51 C 0.1516(14) 0.5823(11) 0.4133(8) 0.036(4) Uani 1 1 d .
H51 H 0.1995 0.6067 0.4652 0.043 Uiso 1 1 calc R
C52 C 0.2900(11) 0.4739(11) 0.2061(7) 0.023(3) Uani 1 1 d .
H52 H 0.3311 0.4493 0.2472 0.027 Uiso 1 1 calc R
C53 C 0.1551(12) 0.5403(11) 0.1384(8) 0.027(3) Uani 1 1 d .
H53 H 0.0898 0.5697 0.1233 0.032 Uiso 1 1 calc R
C54 C 0.2332(9) 0.5135(10) 0.0929(6) 0.014(2) Uani 1 1 d .
H54 H 0.2292 0.5211 0.0411 0.017 Uiso 1 1 calc R
C55 C -0.2845(11) 0.9271(10) 0.5791(6) 0.019(3) Uani 1 1 d .
H55 H -0.3308 0.9459 0.5368 0.022 Uiso 1 1 calc R
C56 C -0.2179(10) 0.8949(10) 0.6948(7) 0.018(2) Uani 1 1 d .
H56 H -0.2108 0.8880 0.7469 0.022 Uiso 1 1 calc R
C57 C -0.1422(12) 0.8686(11) 0.6484(7) 0.025(3) Uani 1 1 d .
H57 H -0.0746 0.8418 0.6628 0.030 Uiso 1 1 calc R
C58 C -0.1377(12) 0.8736(13) 0.5079(7) 0.032(3) Uani 1 1 d D
C59 C -0.2162(15) 0.8303(15) 0.4299(8) 0.045(4) Uani 1 1 d D
H59 H -0.3023 0.8104 0.4201 0.054 Uiso 1 1 calc R
C60 C -0.154(2) 0.8200(17) 0.3692(9) 0.078(8) Uani 1 1 d D
H60 H -0.2050 0.7966 0.3180 0.094 Uiso 1 1 calc R
C61 C -0.0258(19) 0.8401(15) 0.3746(9) 0.084(9) Uani 1 1 d D
C62 C 0.0399(16) 0.8719(13) 0.4522(9) 0.054(5) Uani 1 1 d D
H62 H 0.1251 0.8815 0.4617 0.065 Uiso 1 1 calc R
C63 C -0.0078(12) 0.8913(14) 0.5185(8) 0.036(4) Uani 1 1 d D
H63 H 0.0449 0.9156 0.5691 0.044 Uiso 1 1 calc R
C64 C -0.2310(10) 1.0956(10) 0.8386(7) 0.020(3) Uani 1 1 d .
H64 H -0.1865 1.0490 0.8210 0.023 Uiso 1 1 calc R
C65 C -0.3677(11) 1.1831(11) 0.8432(6) 0.022(3) Uani 1 1 d .
H65 H -0.4380 1.2061 0.8277 0.027 Uiso 1 1 calc R
C66 C -0.2887(11) 1.2209(11) 0.9133(7) 0.022(3) Uiso 1 1 d .
H66 H -0.2917 1.2743 0.9546 0.027 Uiso 1 1 calc R
C67 C -0.1030(11) 1.1613(11) 0.9790(7) 0.023(3) Uani 1 1 d .
C68 C -0.0691(14) 1.0671(12) 0.9815(8) 0.037(4) Uani 1 1 d .
H68 H -0.0985 1.0093 0.9372 0.045 Uiso 1 1 calc R
C69 C 0.0093(17) 1.0566(15) 1.0499(9) 0.055(5) Uani 1 1 d .
H69 H 0.0289 0.9917 1.0537 0.065 Uiso 1 1 calc R
C70 C 0.0574(10) 1.1520(10) 1.1136(7) 0.018(3) Uani 1 1 d .
C71 C 0.0233(11) 1.2434(11) 1.1085(7) 0.024(3) Uani 1 1 d .
H71 H 0.0545 1.3037 1.1509 0.028 Uiso 1 1 calc R
C72 C -0.0597(9) 1.2491(11) 1.0393(6) 0.019(3) Uani 1 1 d .
H72 H -0.0834 1.3123 1.0358 0.023 Uiso 1 1 calc R
C73 C 0.5221(11) 0.3091(9) 0.2406(7) 0.016(2) Uani 1 1 d .
H73 H 0.5652 0.3792 0.2697 0.020 Uiso 1 1 calc R
C74 C 0.4055(11) 0.1778(11) 0.1473(7) 0.026(3) Uani 1 1 d .
H74 H 0.3509 0.1386 0.0993 0.031 Uiso 1 1 calc R
C75 C 0.4560(11) 0.1310(13) 0.2084(7) 0.034(3) Uani 1 1 d .
H75 H 0.4427 0.0575 0.2085 0.041 Uiso 1 1 calc R
C76 C 0.6035(11) 0.2128(11) 0.3387(7) 0.024(3) Uani 1 1 d .
C77 C 0.6259(10) 0.1181(10) 0.3521(7) 0.017(3) Uani 1 1 d .
H77 H 0.5946 0.0552 0.3119 0.021 Uiso 1 1 calc R
C78 C 0.6924(11) 0.1140(11) 0.4226(7) 0.028(3) Uani 1 1 d .
H78 H 0.7055 0.0478 0.4296 0.033 Uiso 1 1 calc R
C79 C 0.7434(11) 0.2057(11) 0.4864(6) 0.021(3) Uani 1 1 d .
C80 C 0.7215(12) 0.3017(11) 0.4762(8) 0.031(3) Uani 1 1 d .
H80 H 0.7516 0.3622 0.5185 0.037 Uiso 1 1 calc R
C81 C 0.6543(12) 0.3117(10) 0.4031(7) 0.026(3) Uani 1 1 d .
H81 H 0.6425 0.3783 0.3959 0.031 Uiso 1 1 calc R
C82 C 0.2210(12) 0.3037(11) -0.0450(7) 0.026(3) Uani 1 1 d .
H82 H 0.1798 0.3528 -0.0266 0.031 Uiso 1 1 calc R
C83 C 0.3578(12) 0.2167(11) -0.0563(7) 0.026(3) Uani 1 1 d .
H83 H 0.4282 0.1924 -0.0448 0.031 Uiso 1 1 calc R
C84 C 0.2718(11) 0.1857(10) -0.1267(6) 0.020(3) Uani 1 1 d .
H84 H 0.2735 0.1387 -0.1722 0.024 Uiso 1 1 calc R
C85 C 0.0855(10) 0.2438(10) -0.1803(7) 0.020(3) Uani 1 1 d .
C86 C 0.0298(12) 0.1512(10) -0.2458(7) 0.026(3) Uani 1 1 d .
H86 H 0.0460 0.0846 -0.2438 0.031 Uiso 1 1 calc R
C87 C -0.0472(11) 0.1633(10) -0.3108(7) 0.024(3) Uani 1 1 d .
H87 H -0.0820 0.1036 -0.3534 0.029 Uiso 1 1 calc R
C88 C -0.0760(11) 0.2580(10) -0.3167(7) 0.024(3) Uani 1 1 d .
C89 C -0.0373(16) 0.3380(14) -0.2521(8) 0.043(4) Uani 1 1 d .
H89 H -0.0648 0.4001 -0.2519 0.051 Uiso 1 1 calc R
C90 C 0.0450(17) 0.3305(14) -0.1835(9) 0.051(5) Uani 1 1 d .
H90 H 0.0712 0.3884 -0.1394 0.061 Uiso 1 1 calc R
C91 C -0.5638(12) 0.7988(11) 0.7388(7) 0.026(3) Uani 1 1 d .
C92 C -0.6532(10) 0.7936(9) 0.6603(6) 0.018(2) Uani 1 1 d .
H92 H -0.6910 0.7169 0.6332 0.021 Uiso 1 1 calc R
C93 C -0.7550(10) 0.8456(11) 0.6700(7) 0.029(3) Uani 1 1 d .
H93A H -0.8121 0.8313 0.6186 0.035 Uiso 1 1 calc R
H93B H -0.8004 0.8103 0.7039 0.035 Uiso 1 1 calc R
C94 C -0.7156(12) 0.9651(11) 0.7038(7) 0.027(3) Uiso 1 1 d .
C95 C 0.5635(11) 0.5902(10) 0.0283(7) 0.018(3) Uani 1 1 d .
C96 C 0.6869(11) 0.6246(10) 0.0908(6) 0.024(3) Uani 1 1 d .
H96A H 0.6943 0.6941 0.1248 0.028 Uiso 1 1 calc R
H96B H 0.7541 0.6349 0.0644 0.028 Uiso 1 1 calc R
C97 C 0.7016(10) 0.5395(10) 0.1440(6) 0.019(2) Uani 1 1 d .
H97 H 0.7797 0.5703 0.1849 0.023 Uiso 1 1 calc R
C98 C 0.7061(13) 0.4312(12) 0.0951(7) 0.031(3) Uani 1 1 d .

loop_
_atom_site_aniso_label
_atom_site_aniso_U_11
_atom_site_aniso_U_22
_atom_site_aniso_U_33
_atom_site_aniso_U_23
_atom_site_aniso_U_13
_atom_site_aniso_U_12
Zn1 0.0224(8) 0.0352(8) 0.0232(8) 0.0033(6) 0.0075(6) 0.0028(6)
Zn2 0.0250(8) 0.0333(9) 0.0210(7) 0.0052(6) 0.0027(6) 0.0080(6)
Zn3 0.0271(8) 0.0316(9) 0.0208(7) 0.0043(6) 0.0037(6) 0.0083(6)
O1 0.022(4) 0.020(4) 0.006(3) 0.004(3) 0.003(3) 0.003(3)
O2 0.018(4) 0.023(4) 0.016(4) 0.009(3) 0.007(3) 0.003(3)
O3 0.017(4) 0.030(5) 0.008(4) 0.003(3) 0.000(3) -0.002(3)
O4 0.010(4) 0.030(5) 0.027(5) 0.002(4) 0.002(3) 0.009(3)
O5 0.024(5) 0.073(8) 0.039(5) -0.028(5) -0.003(4) 0.030(5)
O6 0.009(4) 0.023(5) 0.021(4) 0.000(3) 0.005(3) 0.001(3)
O7 0.024(4) 0.037(5) 0.006(3) 0.009(3) 0.005(3) -0.004(4)
O8 0.008(4) 0.034(5) 0.022(4) 0.004(4) -0.005(3) 0.009(3)
O9 0.016(4) 0.019(4) 0.022(4) -0.004(3) 0.002(3) 0.008(3)
O10 0.019(4) 0.055(6) 0.022(4) -0.009(4) 0.006(3) 0.025(4)
N1 0.013(5) 0.023(6) 0.022(5) 0.003(4) 0.012(4) 0.004(4)
N2 0.022(5) 0.029(6) 0.018(5) 0.007(4) 0.005(4) 0.002(5)
N3 0.098(15) 0.087(15) 0.136(18) -0.083(14) -0.069(14) 0.069(12)
N4 0.025(6) 0.051(8) 0.012(5) 0.012(5) -0.007(4) 0.014(5)
N5 0.026(5) 0.034(7) 0.009(5) 0.009(4) -0.003(4) 0.011(5)
N6 0.016(5) 0.011(5) 0.032(6) -0.004(4) 0.000(4) 0.002(4)
N7 0.008(4) 0.027(6) 0.011(4) 0.004(4) 0.001(4) -0.002(4)
N8 0.025(5) 0.016(5) 0.010(4) 0.001(4) 0.005(4) 0.005(4)
N9 0.037(6) 0.016(6) 0.010(4) -0.002(4) 0.012(4) -0.001(5)
N10 0.020(5) 0.032(7) 0.032(6) -0.004(5) 0.001(4) 0.011(5)
N11 0.011(4) 0.023(6) 0.014(5) 0.001(4) -0.004(4) 0.004(4)
N12 0.017(5) 0.021(6) 0.014(5) 0.006(4) 0.005(4) -0.004(4)
N13 0.024(5) 0.021(6) 0.011(5) 0.006(4) 0.009(4) 0.007(4)
N14 0.032(6) 0.029(6) 0.018(5) 0.005(4) 0.018(4) 0.016(5)
N15 0.038(7) 0.029(7) 0.038(7) -0.004(5) -0.002(6) 0.005(5)
N16 0.041(7) 0.034(7) 0.019(5) 0.001(5) 0.000(5) 0.018(6)
N18 0.018(5) 0.033(7) 0.021(5) 0.010(4) 0.011(4) 0.005(5)
N19 0.023(5) 0.013(5) 0.009(4) 0.000(4) -0.003(4) 0.006(4)
N20 0.030(5) 0.029(6) 0.008(4) 0.009(4) 0.007(4) 0.014(5)
N21 0.052(9) 0.042(9) 0.082(11) 0.020(8) -0.031(9) -0.010(7)
N22 0.020(5) 0.028(6) 0.015(5) -0.005(4) -0.009(4) 0.005(4)
N23 0.018(5) 0.027(6) 0.016(5) 0.006(4) -0.004(4) -0.010(4)
N24 0.031(6) 0.017(5) 0.009(4) 0.000(4) 0.004(4) 0.018(4)
N25 0.014(5) 0.024(6) 0.022(5) 0.010(4) 0.012(4) 0.007(4)
N26 0.024(5) 0.010(5) 0.018(5) -0.002(4) 0.008(4) 0.005(4)
N27 0.010(4) 0.033(6) 0.021(5) 0.005(4) 0.001(4) 0.004(4)
N28 0.025(5) 0.012(5) 0.028(6) 0.007(4) 0.002(4) -0.006(4)
N29 0.018(5) 0.021(6) 0.010(4) -0.003(4) -0.010(4) 0.007(4)
N30 0.015(5) 0.019(6) 0.018(5) 0.007(4) 0.000(4) -0.004(4)
C1 0.010(5) 0.030(7) 0.019(6) 0.012(5) 0.006(4) 0.004(5)
C2 0.019(6) 0.035(8) 0.017(6) -0.005(5) -0.006(5) 0.014(6)
C4 0.017(6) 0.039(9) 0.031(7) 0.006(6) 0.007(5) 0.008(6)
C5 0.063(10) 0.031(8) 0.019(6) 0.009(5) 0.025(6) 0.015(7)
C6 0.101(14) 0.041(10) 0.024(8) -0.007(7) 0.020(8) 0.023(9)
C8 0.047(10) 0.026(9) 0.115(16) -0.045(10) 0.051(11) -0.021(8)
C9 0.032(8) 0.064(13) 0.064(11) -0.004(9) 0.030(8) 0.023(8)
C10 0.021(6) 0.030(7) 0.012(5) 0.017(5) 0.004(5) 0.006(5)
C11 0.032(7) 0.013(6) 0.018(6) 0.009(5) 0.002(5) -0.012(5)
C12 0.032(7) 0.007(6) 0.021(6) 0.001(5) -0.016(5) -0.007(5)
C13 0.027(6) 0.017(7) 0.014(6) 0.015(5) 0.002(5) 0.001(5)
C14 0.045(8) 0.036(8) 0.015(6) 0.013(5) -0.001(6) 0.006(7)
C15 0.031(7) 0.025(8) 0.012(6) 0.000(5) -0.012(5) -0.003(6)
C16 0.012(5) 0.020(7) 0.025(6) 0.008(5) 0.005(5) 0.004(5)
C17 0.022(6) 0.009(6) 0.023(6) 0.002(4) 0.004(5) 0.003(5)
C18 0.020(6) 0.033(8) 0.016(6) 0.008(5) 0.001(5) 0.005(5)
C19 0.014(5) 0.012(6) 0.024(6) -0.005(5) 0.013(5) 0.000(5)
C20 0.016(6) 0.042(8) 0.023(6) 0.012(5) -0.004(5) 0.010(5)
C21 0.036(7) 0.030(7) 0.024(6) 0.008(5) 0.004(5) 0.019(6)
C22 0.015(6) 0.026(7) 0.017(6) -0.004(5) 0.001(4) 0.007(5)
C23 0.015(6) 0.045(9) 0.012(5) 0.002(5) -0.004(4) 0.007(5)
C24 0.031(7) 0.010(6) 0.021(6) 0.000(5) 0.000(5) -0.004(5)
C25 0.023(6) 0.053(10) 0.012(6) -0.001(6) 0.003(5) 0.026(6)
C26 0.035(7) 0.023(7) 0.015(6) -0.004(5) -0.003(5) 0.006(6)
C27 0.053(9) 0.023(8) 0.019(6) 0.004(5) -0.008(6) 0.012(6)
C28 0.020(6) 0.010(6) 0.021(6) 0.005(4) 0.009(5) -0.001(5)
C29 0.036(7) 0.049(9) 0.010(5) 0.004(5) 0.004(5) 0.018(7)
C30 0.042(8) 0.015(7) 0.031(7) 0.003(5) -0.011(6) 0.009(6)
C31 0.022(6) 0.018(7) 0.017(6) 0.001(5) 0.002(5) -0.003(5)
C32 0.033(7) 0.016(7) 0.034(7) 0.015(5) 0.007(6) 0.012(5)
C33 0.045(8) 0.013(7) 0.011(6) -0.008(5) 0.000(5) 0.007(6)
C34 0.024(6) 0.035(8) 0.011(5) 0.010(5) 0.008(5) 0.010(6)
C35 0.029(6) 0.020(7) 0.021(6) -0.002(5) 0.002(5) 0.014(5)
C36 0.021(6) 0.025(7) 0.015(5) 0.000(5) -0.002(5) 0.003(5)
C37 0.020(6) 0.013(6) 0.014(5) 0.000(4) 0.009(4) 0.011(5)
C38 0.012(5) 0.032(7) 0.014(5) 0.007(5) 0.008(4) 0.008(5)
C39 0.026(7) 0.034(8) 0.037(7) 0.010(6) -0.002(6) 0.013(6)
C40 0.045(8) 0.039(9) 0.014(6) 0.008(6) 0.021(6) 0.001(7)
C41 0.038(8) 0.029(8) 0.034(8) 0.000(6) 0.012(6) -0.004(6)
C42 0.085(12) 0.016(7) 0.011(6) -0.001(5) -0.006(6) 0.006(7)
C44 0.025(7) 0.046(10) 0.049(9) 0.005(7) 0.031(7) 0.006(6)
C45 0.017(6) 0.037(9) 0.044(8) 0.010(6) 0.016(6) 0.011(6)
C46 0.038(7) 0.024(7) 0.049(8) 0.016(6) 0.042(7) 0.016(6)
C47 0.033(8) 0.037(9) 0.027(7) 0.012(6) 0.009(6) 0.006(6)
C48 0.027(7) 0.022(7) 0.027(6) 0.007(5) 0.015(5) 0.010(5)
C49 0.016(6) 0.010(6) 0.022(6) 0.000(5) 0.009(5) 0.006(5)
C50 0.052(9) 0.044(9) 0.011(6) -0.002(6) 0.009(6) 0.035(7)
C51 0.063(10) 0.021(7) 0.020(6) 0.002(5) -0.003(6) 0.017(7)
C52 0.017(6) 0.034(8) 0.011(5) -0.003(5) -0.007(5) 0.009(5)
C53 0.026(6) 0.023(7) 0.032(7) 0.007(5) 0.003(5) 0.010(5)
C54 0.011(5) 0.023(6) 0.014(5) 0.008(4) 0.005(4) 0.010(5)
C55 0.020(6) 0.026(7) 0.005(5) 0.007(5) -0.005(4) -0.001(5)
C56 0.018(6) 0.018(6) 0.020(6) 0.003(5) 0.004(5) 0.008(5)
C57 0.023(6) 0.028(7) 0.019(6) 0.002(5) -0.003(5) 0.004(5)
C58 0.040(8) 0.040(9) 0.025(7) 0.011(6) 0.010(6) 0.023(7)
C59 0.060(11) 0.060(12) 0.039(8) 0.024(8) 0.021(8) 0.042(9)
C60 0.17(2) 0.087(16) 0.025(8) 0.023(9) 0.045(12) 0.105(17)
C61 0.20(3) 0.077(14) 0.056(12) 0.053(11) 0.094(15) 0.116(17)
C62 0.078(12) 0.026(9) 0.093(14) 0.019(9) 0.075(11) 0.032(8)
C63 0.037(8) 0.054(10) 0.027(7) 0.009(7) 0.020(6) 0.022(7)
C64 0.009(5) 0.020(7) 0.024(6) -0.008(5) 0.005(4) 0.000(5)
C65 0.017(6) 0.029(8) 0.015(6) 0.007(5) -0.006(5) 0.004(5)
C67 0.023(6) 0.025(7) 0.017(6) 0.000(5) 0.003(5) 0.006(5)
C68 0.053(9) 0.027(8) 0.020(6) -0.008(5) -0.021(6) 0.024(7)
C69 0.077(12) 0.049(11) 0.031(8) -0.019(7) -0.017(8) 0.050(9)
C70 0.010(5) 0.015(6) 0.021(6) -0.002(5) -0.009(4) 0.003(4)
C71 0.029(7) 0.029(7) 0.012(5) -0.003(5) 0.000(5) 0.016(6)
C72 0.006(5) 0.034(7) 0.013(5) 0.008(5) -0.004(4) 0.000(5)
C73 0.019(6) 0.007(6) 0.025(6) 0.003(5) 0.005(5) 0.007(5)
C74 0.022(6) 0.029(8) 0.017(6) 0.004(5) -0.006(5) 0.001(5)
C75 0.014(6) 0.050(9) 0.026(7) 0.001(6) -0.008(5) 0.000(6)
C76 0.021(6) 0.025(7) 0.017(6) -0.003(5) -0.001(5) 0.000(5)
C77 0.016(6) 0.019(7) 0.019(6) 0.001(5) 0.010(5) 0.006(5)
C78 0.017(6) 0.026(8) 0.034(7) 0.007(6) 0.001(5) 0.000(5)
C79 0.015(6) 0.037(8) 0.009(5) 0.012(5) 0.002(4) 0.000(5)
C80 0.035(7) 0.025(7) 0.026(7) -0.007(5) 0.005(6) 0.009(6)
C81 0.033(7) 0.014(6) 0.021(6) 0.004(5) -0.009(5) 0.004(5)
C82 0.029(7) 0.031(8) 0.016(6) 0.008(5) 0.001(5) 0.009(6)
C83 0.021(6) 0.029(8) 0.029(7) 0.001(6) 0.009(5) 0.009(6)
C84 0.024(6) 0.022(6) 0.010(5) 0.000(4) -0.005(4) 0.010(5)
C85 0.016(6) 0.015(6) 0.022(6) -0.001(5) -0.001(5) -0.001(5)
C86 0.035(7) 0.016(6) 0.022(6) -0.003(5) -0.009(5) 0.017(5)
C87 0.021(6) 0.020(7) 0.024(6) 0.005(5) -0.004(5) 0.000(5)
C88 0.018(6) 0.016(7) 0.025(6) 0.001(5) -0.011(5) -0.004(5)
C89 0.067(10) 0.036(9) 0.024(7) 0.004(6) 0.003(7) 0.021(8)
C90 0.075(12) 0.032(9) 0.032(8) -0.010(7) -0.011(8) 0.022(8)
C91 0.025(7) 0.033(8) 0.019(6) 0.003(5) -0.007(5) 0.022(6)
C92 0.018(5) 0.025(6) 0.005(5) -0.001(4) 0.004(4) -0.002(5)
C93 0.015(6) 0.055(9) 0.018(6) 0.015(6) -0.004(5) 0.010(6)
C95 0.021(6) 0.011(6) 0.021(6) -0.005(5) 0.003(5) 0.012(5)
C96 0.023(6) 0.032(7) 0.008(5) -0.003(5) -0.001(4) 0.000(5)
C97 0.012(5) 0.030(7) 0.014(5) 0.005(5) -0.001(4) 0.005(5)
C98 0.040(8) 0.038(8) 0.015(6) 0.008(5) -0.007(5) 0.022(6)

loop_
_atom_type_symbol
_atom_type_description
_atom_type_scat_dispersion_real
_atom_type_scat_dispersion_imag
_atom_type_scat_source
C C 0.0033 0.0016 'International Tables Vol C Tables 4.2.6.8 and 6.1.1.4'
H H 0.0000 0.0000 'International Tables Vol C Tables 4.2.6.8 and 6.1.1.4'
N N 0.0061 0.0033 'International Tables Vol C Tables 4.2.6.8 and 6.1.1.4'
O O 0.0106 0.0060 'International Tables Vol C Tables 4.2.6.8 and 6.1.1.4'
Cd Cd -0.8075 1.2024 'International Tables Vol C Tables 4.2.6.8 and 6.1.1.4'
Zn Zn 0.2839 1.4301 'International Tables Vol C Tables 4.2.6.8 and 6.1.1.4'

loop_
_geom_angle_atom_site_label_1
_geom_angle_atom_site_label_2
_geom_angle_atom_site_label_3
_geom_angle
_geom_angle_site_symmetry_1
_geom_angle_site_symmetry_3
O7 Zn1 O1 178.6(4) 1_456 .
O7 Zn1 N1 92.1(4) 1_456 .
O1 Zn1 N1 89.2(4) . .
O7 Zn1 N13 84.9(3) 1_456 .
O1 Zn1 N13 93.8(3) . .
N1 Zn1 N13 177.0(4) . .
O7 Zn1 N12 95.7(4) 1_456 1_444
O1 Zn1 N12 84.8(3) . 1_444
N1 Zn1 N12 92.7(4) . 1_444
N13 Zn1 N12 88.0(4) . 1_444
O7 Zn1 N7 83.8(3) 1_456 .
O1 Zn1 N7 95.8(3) . .
N1 Zn1 N7 87.3(4) . .
N13 Zn1 N7 92.0(4) . .
N12 Zn1 N7 179.4(4) 1_444 .
O4 Zn2 N6 88.2(4) . .
O4 Zn2 O2 88.3(3) . .
N6 Zn2 O2 172.2(3) . .
O4 Zn2 N19 171.1(4) . .
N6 Zn2 N19 96.5(4) . .
O2 Zn2 N19 86.1(4) . .
O4 Zn2 N24 90.0(3) . .
N6 Zn2 N24 97.7(4) . .
O2 Zn2 N24 89.3(3) . .
N19 Zn2 N24 96.8(4) . .
O4 Zn2 O3 82.8(3) . .
N6 Zn2 O3 94.5(3) . .
O2 Zn2 O3 78.1(3) . .
N19 Zn2 O3 89.3(3) . .
N24 Zn2 O3 165.6(3) . .
N30 Zn3 O6 88.5(3) . .
N30 Zn3 N18 96.2(4) . .
O6 Zn3 N18 89.6(4) . .
N30 Zn3 N25 95.2(4) . .
O6 Zn3 N25 172.3(3) . .
N18 Zn3 N25 96.7(4) . .
N30 Zn3 O9 93.7(3) . .
O6 Zn3 O9 88.0(3) . .
N18 Zn3 O9 169.7(4) . .
N25 Zn3 O9 85.0(4) . .
N30 Zn3 O8 170.0(3) . .
O6 Zn3 O8 85.2(3) . .
N18 Zn3 O8 91.5(3) . .
N25 Zn3 O8 90.2(4) . .
O9 Zn3 O8 78.4(3) . .
C91 O1 Zn1 130.0(7) . .
C91 O2 Zn2 112.6(8) . .
C92 O3 Zn2 102.2(5) . .
C94 O4 Zn2 130.6(8) . .
C95 O6 Zn3 130.1(8) . .
C95 O7 Zn1 145.7(7) . 1_654
C97 O8 Zn3 104.7(6) . .
C98 O9 Zn3 113.7(8) . .
C1 N1 C2 105.1(10) . .
C1 N1 Zn1 126.9(8) . .
C2 N1 Zn1 127.9(8) . .
C1 N2 C4 130.1(10) . .
C1 N2 C3 103.1(9) . .
C4 N2 C3 125.9(10) . .
N21 N3 C7 91.1(16) 1_456 .
N21 N3 C61 56.0(13) 1_456 1_456
C7 N3 C61 146.7(15) . 1_456
N22 N4 C16 111.7(11) 1_454 .
C12 N5 C10 106.0(10) . .
C12 N5 C13 127.6(11) . .
C10 N5 C13 126.3(10) . .
C10 N6 C11 106.0(11) . .
C10 N6 Zn2 127.6(9) . .
C11 N6 Zn2 123.8(7) . .
C20 N7 C19 108.3(10) . .
C20 N7 Zn1 127.6(8) . .
C19 N7 Zn1 123.0(8) . .
C21 N8 C19 109.2(9) . .
C21 N8 C22 125.5(10) . .
C19 N8 C22 124.9(10) . .
N10 N9 C25 113.1(10) . .
N9 N10 C28 112.2(9) . .
C34 N11 C35 107.3(9) . .
C34 N11 C31 128.9(10) . .
C35 N11 C31 123.8(10) . .
C34 N12 C36 104.2(10) . .
C34 N12 Zn1 125.5(9) . 1_666
C36 N12 Zn1 130.2(7) . 1_666
C37 N13 C38 105.2(9) . .
C37 N13 Zn1 130.8(8) . .
C38 N13 Zn1 123.9(7) . .
C39 N14 C37 108.5(10) . .
C39 N14 C40 124.7(12) . .
C37 N14 C40 126.6(10) . .
N16 N15 C43 111.5(11) . .
N15 N16 C46 111.2(12) . .
C53 N17 C52 107.9(10) . .
C53 N17 C49 125.0(10) . .
C52 N17 C49 127.1(10) . .
C52 N18 C54 106.4(10) . .
C52 N18 Zn3 127.0(9) . .
C54 N18 Zn3 126.0(7) . .
C55 N19 C56 103.9(10) . .
C55 N19 Zn2 129.0(8) . .
C56 N19 Zn2 127.0(7) . .
C55 N20 C57 108.3(10) . .
C55 N20 C58 125.3(10) . .
C57 N20 C58 126.4(11) . .
N3 N21 C61 90.3(16) 1_654 .
N3 N21 C7 54.9(13) 1_654 1_654
C61 N21 C7 144.9(12) . 1_654
N4 N22 C70 112.0(11) 1_656 .
C64 N23 C66 105.3(10) . .
C64 N23 C67 127.7(11) . .
C66 N23 C67 126.3(10) . .
C64 N24 C65 105.0(9) . .
C64 N24 Zn2 125.9(8) . .
C65 N24 Zn2 126.1(7) . .
C73 N25 C74 103.7(10) . .
C73 N25 Zn3 125.5(8) . .
C74 N25 Zn3 128.1(8) . .
C73 N26 C76 129.5(10) . .
C73 N26 C75 106.0(11) . .
C76 N26 C75 124.4(12) . .
N28 N27 C79 114.2(11) 1_656 .
N27 N28 C88 113.5(11) 1_454 .
C82 N29 C84 106.6(9) . .
C82 N29 C85 125.8(11) . .
C84 N29 C85 125.2(9) . .
C82 N30 C83 103.3(10) . .
C82 N30 Zn3 128.2(9) . .
C83 N30 Zn3 123.2(7) . .
N1 C1 N2 112.6(10) . .
C3 C2 N1 112.0(10) . .
C2 C3 N2 106.6(11) . .
C9 C4 N2 121.0(11) . .
C9 C4 C5 120.2(12) . .
N2 C4 C5 118.7(10) . .
C6 C5 C4 118.1(14) . .
C5 C6 C7 123.3(14) . .
C8 C7 C6 112.4(14) . .
C8 C7 N3 108.2(13) . .
C6 C7 N3 138.8(14) . .
C8 C7 N21 142.2(13) . 1_456
C6 C7 N21 105.2(11) . 1_456
N3 C7 N21 34.0(8) . 1_456
C9 C8 C7 126.5(15) . .
C8 C9 C4 118.6(15) . .
N6 C10 N5 111.2(11) . .
C12 C11 N6 107.9(10) . .
C11 C12 N5 108.9(11) . .
C18 C13 C14 121.7(11) . .
C18 C13 N5 118.6(11) . .
C14 C13 N5 119.4(11) . .
C15 C14 C13 118.2(13) . .
C16 C15 C14 120.7(12) . .
C15 C16 C17 120.5(11) . .
C15 C16 N4 126.4(11) . .
C17 C16 N4 113.1(11) . .
C18 C17 C16 119.7(12) . .
C13 C18 C17 119.1(12) . .
N7 C19 N8 109.0(11) . .
N7 C20 C21 110.0(10) . .
N8 C21 C20 103.4(11) . .
C23 C22 C27 118.7(10) . .
C23 C22 N8 120.5(11) . .
C27 C22 N8 120.7(11) . .
C22 C23 C24 120.0(12) . .
C25 C24 C23 121.8(12) . .
C24 C25 C26 118.2(11) . .
C24 C25 N9 117.2(12) . .
C26 C25 N9 124.4(11) . .
C27 C26 C25 119.4(12) . .
C26 C27 C22 121.2(12) . .
C29 C28 C33 121.8(11) . .
C29 C28 N10 124.3(11) . .
C33 C28 N10 114.0(10) . .
C28 C29 C30 118.1(12) . .
C31 C30 C29 119.5(12) . .
C32 C31 C30 120.4(11) . .
C32 C31 N11 123.1(11) . .
C30 C31 N11 116.5(11) . .
C33 C32 C31 118.2(11) . .
C32 C33 C28 122.1(11) . .
N11 C34 N12 113.4(11) . .
C36 C35 N11 105.2(11) . .
C35 C36 N12 109.9(11) . .
N13 C37 N14 111.6(10) . .
N13 C38 C39 107.8(10) . .
N14 C39 C38 106.7(12) . .
C41 C40 C45 118.7(12) . .
C41 C40 N14 121.6(13) . .
C45 C40 N14 119.4(11) . .
C40 C41 C42 118.0(14) . .
C43 C42 C41 121.8(12) . .
C44 C43 C42 120.1(12) . .
C44 C43 N15 114.7(11) . .
C42 C43 N15 125.0(12) . .
C43 C44 C45 122.8(13) . .
C44 C45 C40 118.6(13) . .
C47 C46 C51 121.5(11) . .
C47 C46 N16 112.2(12) . .
C51 C46 N16 126.2(13) . .
C46 C47 C48 119.8(12) . .
C49 C48 C47 117.7(12) . .
C48 C49 C50 123.1(11) . .
C48 C49 N17 118.2(10) . .
C50 C49 N17 118.7(10) . .
C49 C50 C51 117.6(13) . .
C46 C51 C50 119.9(12) . .
N18 C52 N17 110.0(11) . .
N17 C53 C54 107.1(11) . .
C53 C54 N18 108.5(10) . .
N20 C55 N19 112.0(10) . .
C57 C56 N19 109.6(11) . .
C56 C57 N20 106.1(11) . .
C63 C58 N20 119.2(10) . .
C63 C58 C59 118.7(12) . .
N20 C58 C59 121.9(12) . .
C60 C59 C58 115.2(15) . .
C59 C60 C61 129.3(15) . .
C62 C61 C60 110.5(13) . .
C62 C61 N21 110.9(15) . .
C60 C61 N21 138.5(14) . .
C62 C61 N3 144.1(15) . 1_654
C60 C61 N3 105.2(13) . 1_654
N21 C61 N3 33.6(7) . 1_654
C61 C62 C63 126.7(15) . .
C62 C63 C58 119.3(13) . .
N24 C64 N23 112.5(10) . .
C66 C65 N24 111.8(11) . .
C65 C66 N23 105.4(10) . .
C72 C67 C68 122.5(12) . .
C72 C67 N23 118.9(12) . .
C68 C67 N23 118.4(10) . .
C67 C68 C69 120.9(13) . .
C68 C69 C70 116.1(14) . .
C71 C70 N22 126.2(10) . .
C71 C70 C69 121.2(12) . .
N22 C70 C69 112.3(12) . .
C70 C71 C72 120.8(11) . .
C67 C72 C71 118.5(12) . .
N25 C73 N26 115.6(10) . .
N25 C74 C75 110.3(10) . .
N26 C75 C74 104.4(13) . .
C77 C76 N26 123.5(11) . .
C77 C76 C81 118.8(11) . .
N26 C76 C81 117.7(12) . .
C78 C77 C76 121.0(11) . .
C77 C78 C79 122.9(13) . .
C80 C79 N27 125.1(11) . .
C80 C79 C78 118.2(11) . .
N27 C79 C78 116.7(12) . .
C79 C80 C81 121.6(11) . .
C80 C81 C76 117.5(12) . .
N30 C82 N29 114.0(12) . .
C84 C83 N30 109.2(11) . .
C83 C84 N29 106.6(10) . .
C90 C85 N29 124.3(11) . .
C90 C85 C86 116.8(12) . .
N29 C85 C86 118.9(11) . .
C87 C86 C85 118.5(12) . .
C86 C87 C88 123.4(11) . .
C89 C88 C87 117.3(13) . .
C89 C88 N28 118.4(13) . .
C87 C88 N28 124.2(11) . .
C88 C89 C90 121.1(15) . .
C85 C90 C89 121.9(13) . .
O1 C91 O2 126.6(11) . .
O1 C91 C92 115.2(11) . .
O2 C91 C92 117.9(12) . .
O3 C92 C93 105.8(10) . .
O3 C92 C91 112.0(9) . .
C93 C92 C91 113.8(9) . .
C94 C93 C92 116.1(10) . .
O4 C94 O5 123.5(12) . .
O4 C94 C93 122.2(12) . .
O5 C94 C93 114.0(11) . .
O6 C95 O7 125.8(11) . .
O6 C95 C96 126.5(12) . .
O7 C95 C96 107.7(10) . .
C95 C96 C97 113.7(10) . .
O8 C97 C98 110.3(10) . .
O8 C97 C96 109.8(9) . .
C98 C97 C96 111.6(9) . .
O10 C98 O9 126.2(12) . .
O10 C98 C97 115.5(12) . .
O9 C98 C97 117.2(11) . .

loop_
_geom_bond_atom_site_label_1
_geom_bond_atom_site_label_2
_geom_bond_distance
_geom_bond_site_symmetry_2
Zn1 O7 2.068(8) 1_456
Zn1 O1 2.079(7) .
Zn1 N1 2.117(9) .
Zn1 N13 2.141(10) .
Zn1 N12 2.177(10) 1_444
Zn1 N7 2.190(10) .
Zn2 O4 2.084(8) .
Zn2 N6 2.097(11) .
Zn2 O2 2.099(8) .
Zn2 N19 2.113(10) .
Zn2 N24 2.133(9) .
Zn2 O3 2.196(8) .
Zn3 N30 2.078(9) .
Zn3 O6 2.089(9) .
Zn3 N18 2.107(10) .
Zn3 N25 2.123(10) .
Zn3 O9 2.128(8) .
Zn3 O8 2.155(8) .
O1 C91 1.230(16) .
O2 C91 1.261(16) .
O3 C92 1.470(13) .
O4 C94 1.223(15) .
O5 C94 1.299(16) .
O6 C95 1.210(15) .
O7 C95 1.331(15) .
O7 Zn1 2.068(8) 1_654
O8 C97 1.451(13) .
O9 C98 1.268(16) .
O10 C98 1.228(16) .
N1 C1 1.293(15) .
N1 C2 1.380(15) .
N2 C1 1.392(15) .
N2 C4 1.403(16) .
N2 C3 1.426(16) .
N3 N21 1.05(2) 1_456
N3 C7 1.532(17) .
N3 C61 1.89(2) 1_456
N4 N22 1.274(14) 1_454
N4 C16 1.465(15) .
N5 C12 1.370(15) .
N5 C10 1.371(17) .
N5 C13 1.472(14) .
N6 C10 1.279(15) .
N6 C11 1.435(16) .
N7 C20 1.334(17) .
N7 C19 1.355(14) .
N8 C21 1.382(15) .
N8 C19 1.388(15) .
N8 C22 1.424(14) .
N9 N10 1.271(14) .
N9 C25 1.420(15) .
N10 C28 1.433(15) .
N11 C34 1.300(16) .
N11 C35 1.390(16) .
N11 C31 1.447(13) .
N12 C34 1.334(14) .
N12 C36 1.375(17) .
N12 Zn1 2.177(10) 1_666
N13 C37 1.327(14) .
N13 C38 1.380(15) .
N14 C39 1.324(17) .
N14 C37 1.333(15) .
N14 C40 1.427(15) .
N15 N16 1.258(15) .
N15 C43 1.501(17) .
N16 C46 1.458(16) .
N17 C53 1.334(16) .
N17 C52 1.376(16) .
N17 C49 1.465(14) .
N18 C52 1.322(16) .
N18 C54 1.380(15) .
N19 C55 1.355(15) .
N19 C56 1.415(15) .
N20 C55 1.328(16) .
N20 C57 1.384(15) .
N20 C58 1.421(16) .
N21 N3 1.05(2) 1_654
N21 C61 1.566(16) .
N21 C7 1.87(2) 1_654
N22 N4 1.274(14) 1_656
N22 C70 1.429(15) .
N23 C64 1.359(14) .
N23 C66 1.435(17) .
N23 C67 1.437(16) .
N24 C64 1.308(15) .
N24 C65 1.392(15) .
N25 C73 1.316(15) .
N25 C74 1.385(17) .
N26 C73 1.340(16) .
N26 C76 1.386(16) .
N26 C75 1.402(16) .
N27 N28 1.296(13) 1_656
N27 C79 1.396(15) .
N28 N27 1.296(13) 1_454
N28 C88 1.418(16) .
N29 C82 1.341(14) .
N29 C84 1.380(15) .
N29 C85 1.428(15) .
N30 C82 1.309(16) .
N30 C83 1.434(16) .
C2 C3 1.302(18) .
C4 C9 1.375(14) .
C4 C5 1.416(14) .
C5 C6 1.386(14) .
C6 C7 1.445(16) .
C7 C8 1.387(16) .
C7 N21 1.87(2) 1_456
C8 C9 1.364(15) .
C11 C12 1.301(18) .
C13 C18 1.352(18) .
C13 C14 1.383(18) .
C14 C15 1.377(17) .
C15 C16 1.334(19) .
C16 C17 1.392(16) .
C17 C18 1.364(17) .
C20 C21 1.454(18) .
C22 C23 1.365(18) .
C22 C27 1.405(18) .
C23 C24 1.389(15) .
C24 C25 1.364(19) .
C25 C26 1.416(19) .
C26 C27 1.362(16) .
C28 C29 1.343(18) .
C28 C33 1.389(18) .
C29 C30 1.420(17) .
C30 C31 1.412(18) .
C31 C32 1.393(17) .
C32 C33 1.352(16) .
C35 C36 1.367(16) .
C38 C39 1.397(18) .
C40 C41 1.366(19) .
C40 C45 1.402(19) .
C41 C42 1.39(2) .
C42 C43 1.34(2) .
C43 C44 1.276(19) .
C44 C45 1.369(17) .
C46 C47 1.358(19) .
C46 C51 1.37(2) .
C47 C48 1.407(18) .
C48 C49 1.370(16) .
C49 C50 1.380(16) .
C50 C51 1.399(19) .
C53 C54 1.379(17) .
C56 C57 1.363(17) .
C58 C63 1.418(14) .
C58 C59 1.427(15) .
C59 C60 1.40(2) .
C60 C61 1.412(18) .
C61 C62 1.369(13) .
C61 N3 1.89(2) 1_654
C62 C63 1.398(14) .
C65 C66 1.317(16) .
C67 C72 1.339(17) .
C67 C68 1.370(19) .
C68 C69 1.40(2) .
C69 C70 1.437(18) .
C70 C71 1.343(17) .
C71 C72 1.418(16) .
C74 C75 1.42(2) .
C76 C77 1.361(19) .
C76 C81 1.475(16) .
C77 C78 1.342(17) .
C78 C79 1.409(18) .
C79 C80 1.36(2) .
C80 C81 1.410(18) .
C83 C84 1.357(16) .
C85 C90 1.32(2) .
C85 C86 1.438(16) .
C86 C87 1.359(16) .
C87 C88 1.360(18) .
C88 C89 1.326(19) .
C89 C90 1.41(2) .
C91 C92 1.534(15) .
C92 C93 1.500(17) .
C93 C94 1.487(19) .
C95 C96 1.529(16) .
C96 C97 1.582(17) .
C97 C98 1.537(18) .

loop_
_platon_squeeze_void_nr
_platon_squeeze_void_average_x
_platon_squeeze_void_average_y
_platon_squeeze_void_average_z
_platon_squeeze_void_volume
_platon_squeeze_void_count_electrons
1 0.181 0.933 0.904 58.1 0.8
2 0.498 0.690 0.391 181.0 21.5
3 0.776 0.469 0.879 58.9 3.1
